data_7131405
loop_
_publ_author_name
'Chu, Zhenwei'
'Li, Jinhua'
'Hua, Yuhui'
'Luo, Ming'
'Chen, Dafa'
'Xia, Haiping'

_publ_section_title
;
 Hetero-carbolong chemistry: experimental and theoretical studies of
 diaza-metallapentalenes.
;
_journal_issue 28
_journal_name_full 'Chemical communications (Cambridge, England)'
_journal_page_first 4173
_journal_page_last 4176
_journal_paper_doi 10.1039/d3cc00029j
_journal_volume 59
_journal_year 2023
_chemical_formula_moiety 'C69 H60 Cl F N2 O3 Os P3, 3(C H2 Cl2), Cl'
_chemical_formula_sum 'C72 H65 Cl8 F N2 O3 Os P3'
_chemical_formula_weight 1591.97
_space_group_crystal_system monoclinic
_space_group_IT_number 14
_space_group_name_Hall '-P 2ybc'
_space_group_name_H-M_alt 'P 1 21/c 1'
_atom_sites_solution_hydrogens geom
_atom_sites_solution_primary dual
_audit_creation_date 2022-05-31
_audit_creation_method
;
Olex2 1.5
(compiled 2022.04.07 svn.rca3783a0 for OlexSys, GUI svn.r6498)
;
_audit_update_record
;
2023-01-02 deposited with the CCDC.	2023-03-14 downloaded from the CCDC.
;
_cell_angle_alpha 90
_cell_angle_beta 97.885(3)
_cell_angle_gamma 90
_cell_formula_units_Z 4
_cell_length_a 13.0268(7)
_cell_length_b 20.4321(11)
_cell_length_c 26.2852(12)
_cell_measurement_reflns_used 9915
_cell_measurement_temperature 100(2)
_cell_measurement_theta_max 66.90
_cell_measurement_theta_min 4.03
_cell_volume 6930.1(6)
_computing_cell_refinement 'SAINT V8.40A (Bruker, 2019)'
_computing_data_collection 'Apex3 (Bruker 2018)'
_computing_data_reduction 'SAINT V8.40A (Bruker, 2019)'
_computing_molecular_graphics 'Olex2 1.5 (Dolomanov et al., 2009)'
_computing_publication_material 'Olex2 1.5 (Dolomanov et al., 2009)'
_computing_structure_refinement 'XL  (Sheldrick, 2008)'
_computing_structure_solution 'ShelXT 2014'
_diffrn_ambient_temperature 100(2)
_diffrn_detector 'Bruker PHOTON II area detector'
_diffrn_detector_area_resol_mean 7.9
_diffrn_detector_type 'CMOS area detector'
_diffrn_measured_fraction_theta_full 0.994
_diffrn_measured_fraction_theta_max 0.994
_diffrn_measurement_device 'three-circle diffractometer'
_diffrn_measurement_device_type 'Bruker CMOS area detector'
_diffrn_measurement_method '\w and \f scans'
_diffrn_radiation_monochromator 'mirror optics'
_diffrn_radiation_probe x-ray
_diffrn_radiation_type CuK\a
_diffrn_radiation_wavelength 1.54178
_diffrn_reflns_av_R_equivalents 0.0814
_diffrn_reflns_av_unetI/netI 0.0552
_diffrn_reflns_Laue_measured_fraction_full 0.994
_diffrn_reflns_Laue_measured_fraction_max 0.994
_diffrn_reflns_limit_h_max 15
_diffrn_reflns_limit_h_min -15
_diffrn_reflns_limit_k_max 24
_diffrn_reflns_limit_k_min -24
_diffrn_reflns_limit_l_max 28
_diffrn_reflns_limit_l_min -31
_diffrn_reflns_number 55649
_diffrn_reflns_point_group_measured_fraction_full 0.994
_diffrn_reflns_point_group_measured_fraction_max 0.994
_diffrn_reflns_theta_full 66.893
_diffrn_reflns_theta_max 66.893
_diffrn_reflns_theta_min 2.749
_diffrn_source 'microfocus sealed X-ray tube'
_diffrn_source_current 1.11
_diffrn_source_power 0.05550000000000001
_diffrn_source_type 'Incoatec I\ms'
_diffrn_source_voltage 50.0
_diffrn_standards_number 0
_exptl_absorpt_coefficient_mu 7.378
_exptl_absorpt_correction_T_max 0.7528
_exptl_absorpt_correction_T_min 0.5415
_exptl_absorpt_correction_type multi-scan
_exptl_absorpt_process_details
;
SADABS-2016/2 (Bruker,2016/2) was used for absorption correction.
wR2(int) was 0.1080 before and 0.0720 after correction.
The Ratio of minimum to maximum transmission is 0.7193.
The \l/2 correction factor is Not present.
;
_exptl_crystal_colour brown
_exptl_crystal_colour_primary brown
_exptl_crystal_density_diffrn 1.526
_exptl_crystal_description block
_exptl_crystal_F_000 3204
_exptl_crystal_size_max 0.08
_exptl_crystal_size_mid 0.06
_exptl_crystal_size_min 0.04
_refine_diff_density_max 2.619
_refine_diff_density_min -1.408
_refine_diff_density_rms 0.116
_refine_ls_extinction_method none
_refine_ls_goodness_of_fit_ref 1.031
_refine_ls_hydrogen_treatment constr
_refine_ls_matrix_type full
_refine_ls_number_parameters 813
_refine_ls_number_reflns 12247
_refine_ls_number_restraints 0
_refine_ls_restrained_S_all 1.031
_refine_ls_R_factor_all 0.0583
_refine_ls_R_factor_gt 0.0429
_refine_ls_shift/su_max 0.001
_refine_ls_shift/su_mean 0.000
_refine_ls_structure_factor_coef Fsqd
_refine_ls_weighting_details 'w=1/[\s^2^(Fo^2^)+(0.0575P)^2^+16.8250P] where P=(Fo^2^+2Fc^2^)/3'
_refine_ls_weighting_scheme calc
_refine_ls_wR_factor_gt 0.1080
_refine_ls_wR_factor_ref 0.1161
_reflns_Friedel_coverage 0.000
_reflns_number_gt 9924
_reflns_number_total 12247
_reflns_threshold_expression 'I > 2\s(I)'
_cod_data_source_file d3cc00029j2.cif
_cod_data_source_block czw_mr_111_3_20220528_0m
_cod_depositor_comments 'Adding full bibliography for 7131403--7131410.cif.'
_cod_original_cell_volume 6930.0(6)
_cod_database_code 7131405
_shelx_shelxl_version_number 2018/3
_shelx_space_group_comment
;
The symmetry employed for this shelxl refinement is uniquely defined
by the following loop, which should always be used as a source of
symmetry information in preference to the above space-group names.
They are only intended as comments.
;
_shelx_estimated_absorpt_t_max 0.757
_shelx_estimated_absorpt_t_min 0.590
_olex2_refinement_description
;
1. Fixed Uiso
 At 1.2 times of:
  All C(H) groups, All C(H,H) groups
 At 1.5 times of:
  All C(H,H,H) groups, All O(H) groups
2.a Ternary CH refined with riding coordinates:
 C00J(H00J)
2.b Secondary CH2 refined with riding coordinates:
 C01V(H01D,H01J), C02B(H02I,H02J), C02D(H02B,H02D), C02G(H02G,H02H), C02I(H02K,
 H02L)
2.c Aromatic/amide H refined with riding coordinates:
 C00N(H00N), C00O(H00O), C00Q(H00Q), C00R(H00R), C00S(H00S), C00T(H00T),
 C00U(H00U), C00W(H00W), C010(H010), C011(H011), C012(H012), C014(H014),
 C015(H015), C016(H016), C018(H018), C019(H019), C01A(H01A), C01B(H01B),
 C01C(H01C), C01E(H01E), C01F(H01F), C01G(H01G), C01H(H01H), C01I(H01I),
 C01K(H01K), C01L(H01L), C01M(H01M), C01N(H01N), C01O(H01O), C01P(H01P),
 C01Q(H01Q), C01T(H01T), C01U(H01U), C01W(H01W), C01X(H01X), C01Y(H01Y),
 C01Z(H01Z), C020(H020), C021(H021), C022(H022), C023(H023), C024(H024),
 C025(H025), C026(H026), C027(H027), C028(H028), C029(H029), C02A(H02A),
 C02C(H02C), C02E(H02E), C02F(H02F)
2.d Idealised Me refined as rotating group:
 C1(H1A,H1B,H1C)
2.e Idealised tetrahedral OH refined as rotating group:
 O00D(H00D)
;
_olex2_submission_special_instructions 'No special instructions were received'

loop_
_space_group_symop_operation_xyz
'x, y, z'
'-x, y+1/2, -z+1/2'
'-x, -y, -z'
'x, -y-1/2, z-1/2'

loop_
_atom_site_label
_atom_site_type_symbol
_atom_site_fract_x
_atom_site_fract_y
_atom_site_fract_z
_atom_site_U_iso_or_equiv
_atom_site_adp_type
_atom_site_occupancy
_atom_site_site_symmetry_order
_atom_site_calc_flag
_atom_site_refinement_flags_posn
_atom_site_refinement_flags_adp
_atom_site_refinement_flags_occupancy
_atom_site_disorder_assembly
_atom_site_disorder_group
Os01 Os 0.28789(2) 0.27022(2) 0.39315(2) 0.01899(8) Uani 1 1 d . . . . .
Cl6 Cl 0.18728(9) 0.28242(6) 0.46764(4) 0.0239(2) Uani 1 1 d . . . . .
P003 P 0.19508(10) 0.39182(6) 0.24361(4) 0.0223(2) Uani 1 1 d . . . . .
P005 P 0.38426(9) 0.36286(6) 0.43473(4) 0.0205(2) Uani 1 1 d . . . . .
P006 P 0.16065(9) 0.19196(6) 0.35917(4) 0.0214(2) Uani 1 1 d . . . . .
Cl4 Cl -0.02549(11) 0.40652(8) 0.48375(6) 0.0456(3) Uani 1 1 d . . . . .
Cl Cl 0.50477(13) 0.39589(9) 0.12806(5) 0.0493(4) Uani 1 1 d . . . . .
Cl1 Cl 0.64783(12) 0.46754(8) 0.20289(6) 0.0494(4) Uani 1 1 d . . . . .
Cl5 Cl 0.07994(16) 0.40361(13) 0.58952(6) 0.0785(7) Uani 1 1 d . . . . .
Cl3 Cl 0.88086(17) 0.19902(12) 0.17514(7) 0.0730(6) Uani 1 1 d . . . . .
Cl2 Cl 0.77348(17) 0.32160(11) 0.15201(10) 0.0790(6) Uani 1 1 d . . . . .
O00D O 0.4147(3) 0.33282(17) 0.26447(12) 0.0240(7) Uani 1 1 d . . . . .
H00D H 0.457968 0.307614 0.253808 0.036 Uiso 1 1 calc R U . . .
O00E O 0.6012(3) 0.1854(2) 0.46745(13) 0.0337(8) Uani 1 1 d . . . . .
F00F F 0.3420(3) -0.01613(17) 0.53785(14) 0.0503(9) Uani 1 1 d . . . . .
O00G O 0.6441(3) 0.1616(2) 0.38912(14) 0.0343(8) Uani 1 1 d . . . . .
N00H N 0.4015(3) 0.2044(2) 0.42499(14) 0.0218(8) Uani 1 1 d . . . . .
N00I N 0.4828(3) 0.2033(2) 0.39702(15) 0.0251(9) Uani 1 1 d . . . . .
C00J C 0.3378(4) 0.2948(2) 0.28574(16) 0.0200(9) Uani 1 1 d . . . . .
H00J H 0.313569 0.258521 0.261468 0.024 Uiso 1 1 calc R U . . .
C00K C 0.0242(4) 0.2167(3) 0.35028(18) 0.0255(10) Uani 1 1 d . . . . .
C00L C 0.1471(4) 0.1123(3) 0.39057(19) 0.0282(11) Uani 1 1 d . . . . .
C00M C 0.5141(4) 0.3830(3) 0.41903(18) 0.0249(10) Uani 1 1 d . . . . .
C00N C 0.1255(4) 0.1936(2) 0.25146(17) 0.0240(10) Uani 1 1 d . . . . .
H00N H 0.064903 0.218244 0.254811 0.029 Uiso 1 1 calc R U . . .
C00O C 0.2098(4) 0.4437(3) 0.42086(17) 0.0250(10) Uani 1 1 d . . . . .
H00O H 0.172726 0.404248 0.424300 0.030 Uiso 1 1 calc R U . . .
C00P C 0.3176(4) 0.4419(2) 0.42390(16) 0.0222(10) Uani 1 1 d . . . . .
C00Q C 0.2417(4) 0.1465(3) 0.19766(19) 0.0292(11) Uani 1 1 d . . . . .
H00Q H 0.260821 0.138851 0.164566 0.035 Uiso 1 1 calc R U . . .
C00R C 0.1531(4) 0.1817(3) 0.20249(18) 0.0268(11) Uani 1 1 d . . . . .
H00R H 0.110924 0.197902 0.172780 0.032 Uiso 1 1 calc R U . . .
C00S C -0.0097(4) 0.2745(3) 0.37032(19) 0.0288(11) Uani 1 1 d . . . . .
H00S H 0.039060 0.303606 0.388440 0.035 Uiso 1 1 calc R U . . .
C00T C 0.4813(4) 0.2954(3) 0.58053(19) 0.0296(11) Uani 1 1 d . . . . .
H00T H 0.517815 0.258408 0.595477 0.035 Uiso 1 1 calc R U . . .
C00U C -0.0074(4) 0.3878(3) 0.2663(2) 0.0323(12) Uani 1 1 d . . . . .
H00U H -0.002129 0.341624 0.263145 0.039 Uiso 1 1 calc R U . . .
C00V C 0.0768(4) 0.4276(3) 0.25957(17) 0.0262(11) Uani 1 1 d . . . . .
C00W C 0.2747(4) 0.1335(3) 0.28918(19) 0.0267(10) Uani 1 1 d . . . . .
H00W H 0.316359 0.116435 0.318704 0.032 Uiso 1 1 calc R U . . .
C00X C 0.2467(4) 0.3374(2) 0.29346(17) 0.0223(10) Uani 1 1 d . . . . .
C00Y C 0.5841(4) 0.1799(3) 0.41665(19) 0.0269(11) Uani 1 1 d . . . . .
C00Z C 0.4081(4) 0.3569(3) 0.50512(17) 0.0233(10) Uani 1 1 d . . . . .
C010 C 0.5273(4) 0.3923(3) 0.36765(19) 0.0278(11) Uani 1 1 d . . . . .
H010 H 0.471473 0.383850 0.341249 0.033 Uiso 1 1 calc R U . . .
C011 C 0.3026(4) 0.1223(3) 0.24067(19) 0.0285(11) Uani 1 1 d . . . . .
H011 H 0.363467 0.098110 0.237161 0.034 Uiso 1 1 calc R U . . .
C012 C 0.2477(4) 0.3203(3) 0.16085(18) 0.0269(11) Uani 1 1 d . . . . .
H012 H 0.315729 0.319565 0.179230 0.032 Uiso 1 1 calc R U . . .
C013 C 0.3756(4) 0.2659(2) 0.33857(17) 0.0207(9) Uani 1 1 d . . . . .
C014 C 0.1508(4) 0.0527(3) 0.3661(2) 0.0329(12) Uani 1 1 d . . . . .
H014 H 0.167753 0.051141 0.332090 0.039 Uiso 1 1 calc R U . . .
C015 C 0.4129(4) 0.0854(3) 0.43565(19) 0.0281(11) Uani 1 1 d . . . . .
H015 H 0.439383 0.081334 0.403883 0.034 Uiso 1 1 calc R U . . .
C016 C 0.4701(4) 0.2362(2) 0.35102(17) 0.0218(10) Uani 1 1 d . . . . .
H016 H 0.522809 0.238140 0.329425 0.026 Uiso 1 1 calc R U . . .
C017 C 0.1857(4) 0.1697(2) 0.29474(17) 0.0230(10) Uani 1 1 d . . . . .
C018 C 0.3351(4) 0.0978(3) 0.5282(2) 0.0329(12) Uani 1 1 d . . . . .
H018 H 0.308189 0.101432 0.559836 0.040 Uiso 1 1 calc R U . . .
C019 C 0.3176(4) 0.5586(3) 0.41085(19) 0.0303(11) Uani 1 1 d . . . . .
H019 H 0.354475 0.598122 0.407355 0.036 Uiso 1 1 calc R U . . .
C01A C 0.3710(4) 0.5004(3) 0.41888(18) 0.0275(11) Uani 1 1 d . . . . .
H01A H 0.444387 0.500042 0.420998 0.033 Uiso 1 1 calc R U . . .
C01B C 0.4465(4) 0.3437(3) 0.61157(18) 0.0290(11) Uani 1 1 d . . . . .
H01B H 0.457895 0.338938 0.647858 0.035 Uiso 1 1 calc R U . . .
C01C C -0.1057(5) 0.4827(3) 0.2834(2) 0.0395(14) Uani 1 1 d . . . . .
H01C H -0.167967 0.501620 0.291575 0.047 Uiso 1 1 calc R U . . .
C01D C 0.2807(4) 0.4586(3) 0.23545(18) 0.0253(10) Uani 1 1 d . . . . .
C01E C 0.3509(4) 0.1530(3) 0.49998(18) 0.0281(11) Uani 1 1 d . . . . .
H01E H 0.334295 0.194988 0.512140 0.034 Uiso 1 1 calc R U . . .
C01F C 0.1563(4) 0.5022(3) 0.41288(18) 0.0288(11) Uani 1 1 d . . . . .
H01F H 0.082952 0.503065 0.410839 0.035 Uiso 1 1 calc R U . . .
C01G C 0.1217(4) 0.1137(3) 0.44079(19) 0.0323(12) Uani 1 1 d . . . . .
H01G H 0.118818 0.154189 0.458262 0.039 Uiso 1 1 calc R U . . .
C01H C 0.4617(4) 0.3022(3) 0.52713(18) 0.0272(11) Uani 1 1 d . . . . .
H01H H 0.484881 0.269507 0.505673 0.033 Uiso 1 1 calc R U . . .
C01I C -0.0502(4) 0.1737(3) 0.3248(2) 0.0333(12) Uani 1 1 d . . . . .
H01I H -0.028924 0.132991 0.312289 0.040 Uiso 1 1 calc R U . . .
C01J C 0.3590(4) 0.0377(3) 0.5097(2) 0.0360(13) Uani 1 1 d . . . . .
C01K C 0.3758(4) 0.4041(3) 0.53690(17) 0.0241(10) Uani 1 1 d . . . . .
H01K H 0.339268 0.441341 0.522215 0.029 Uiso 1 1 calc R U . . .
C01L C 0.2095(4) 0.3323(2) 0.33889(17) 0.0220(10) Uani 1 1 d . . . . .
H01L H 0.150209 0.356141 0.345595 0.026 Uiso 1 1 calc R U . . .
C01M C -0.0995(4) 0.4158(3) 0.2777(2) 0.0392(13) Uani 1 1 d . . . . .
H01M H -0.157497 0.388923 0.281495 0.047 Uiso 1 1 calc R U . . .
C01N C 0.2115(5) 0.5599(3) 0.40787(19) 0.0334(12) Uani 1 1 d . . . . .
H01N H 0.175481 0.600254 0.402374 0.040 Uiso 1 1 calc R U . . .
C01O C 0.5976(4) 0.3961(3) 0.4565(2) 0.0307(11) Uani 1 1 d . . . . .
H01O H 0.589993 0.389992 0.491661 0.037 Uiso 1 1 calc R U . . .
C01P C 0.2272(4) 0.2906(3) 0.11326(18) 0.0309(12) Uani 1 1 d . . . . .
H01P H 0.281641 0.269373 0.099065 0.037 Uiso 1 1 calc R U . . .
C01Q C 0.3329(4) 0.4901(3) 0.2785(2) 0.0327(12) Uani 1 1 d . . . . .
H01Q H 0.328088 0.473562 0.311911 0.039 Uiso 1 1 calc R U . . .
C01R C 0.3911(4) 0.1473(3) 0.45375(17) 0.0255(10) Uani 1 1 d . . . . .
C01S C 0.1669(4) 0.3516(3) 0.18184(17) 0.0268(11) Uani 1 1 d . . . . .
C01T C 0.3996(5) 0.5690(3) 0.2241(2) 0.0398(13) Uani 1 1 d . . . . .
H01T H 0.439469 0.607208 0.220336 0.048 Uiso 1 1 calc R U . . .
C01U C -0.1142(5) 0.2898(3) 0.3641(2) 0.0404(14) Uani 1 1 d . . . . .
H01U H -0.136760 0.329019 0.378477 0.048 Uiso 1 1 calc R U . . .
C01V C 0.5543(4) 0.4047(3) 0.1935(2) 0.0334(12) Uani 1 1 d . . . . .
H01D H 0.586009 0.362925 0.206647 0.040 Uiso 1 1 calc R U . . .
H01J H 0.496779 0.414926 0.213255 0.040 Uiso 1 1 calc R U . . .
C01W C 0.1007(5) 0.0556(3) 0.4648(2) 0.0400(14) Uani 1 1 d . . . . .
H01W H 0.082537 0.056722 0.498616 0.048 Uiso 1 1 calc R U . . .
C01X C 0.7038(4) 0.4265(3) 0.3929(2) 0.0351(12) Uani 1 1 d . . . . .
H01X H 0.768174 0.441133 0.383952 0.042 Uiso 1 1 calc R U . . .
C01Y C 0.2906(5) 0.4826(3) 0.1865(2) 0.0342(12) Uani 1 1 d . . . . .
H01Y H 0.256298 0.461220 0.156802 0.041 Uiso 1 1 calc R U . . .
C01Z C 0.0480(5) 0.3215(4) 0.1070(2) 0.0515(18) Uani 1 1 d . . . . .
H01Z H -0.020345 0.321025 0.088929 0.062 Uiso 1 1 calc R U . . .
C020 C 0.3962(4) 0.0297(3) 0.4636(2) 0.0333(12) Uani 1 1 d . . . . .
H020 H 0.410136 -0.012595 0.451207 0.040 Uiso 1 1 calc R U . . .
C021 C 0.6917(4) 0.4178(3) 0.4438(2) 0.0336(12) Uani 1 1 d . . . . .
H021 H 0.747702 0.426629 0.470079 0.040 Uiso 1 1 calc R U . . .
C022 C 0.0692(4) 0.4950(3) 0.26497(19) 0.0329(12) Uani 1 1 d . . . . .
H022 H 0.126013 0.522436 0.260258 0.039 Uiso 1 1 calc R U . . .
C023 C 0.3957(4) 0.3983(3) 0.59001(18) 0.0285(11) Uani 1 1 d . . . . .
H023 H 0.374451 0.431751 0.611368 0.034 Uiso 1 1 calc R U . . .
C024 C 0.3912(5) 0.5450(3) 0.2728(2) 0.0412(14) Uani 1 1 d . . . . .
H024 H 0.425879 0.566675 0.302279 0.049 Uiso 1 1 calc R U . . .
C025 C 0.6217(4) 0.4139(3) 0.3550(2) 0.0341(12) Uani 1 1 d . . . . .
H025 H 0.629949 0.419946 0.319967 0.041 Uiso 1 1 calc R U . . .
C026 C 0.1281(5) 0.2915(3) 0.0860(2) 0.0424(14) Uani 1 1 d . . . . .
H026 H 0.115127 0.271604 0.053047 0.051 Uiso 1 1 calc R U . . .
C027 C 0.0677(5) 0.3521(3) 0.1546(2) 0.0398(14) Uani 1 1 d . . . . .
H027 H 0.013086 0.373550 0.168530 0.048 Uiso 1 1 calc R U . . .
C028 C 0.3507(5) 0.5377(3) 0.1815(2) 0.0407(14) Uani 1 1 d . . . . .
H028 H 0.357949 0.553814 0.148259 0.049 Uiso 1 1 calc R U . . .
C029 C 0.1059(5) -0.0035(3) 0.4403(2) 0.0435(15) Uani 1 1 d . . . . .
H029 H 0.093015 -0.043074 0.457309 0.052 Uiso 1 1 calc R U . . .
C02A C -0.0232(5) 0.5224(3) 0.2774(2) 0.0387(14) Uani 1 1 d . . . . .
H02A H -0.028500 0.568360 0.281761 0.046 Uiso 1 1 calc R U . . .
C02B C 0.0925(5) 0.4168(3) 0.5250(2) 0.0364(13) Uani 1 1 d . . . . .
H02I H 0.144504 0.385990 0.514689 0.044 Uiso 1 1 calc R U . . .
H02J H 0.118437 0.461833 0.520987 0.044 Uiso 1 1 calc R U . . .
C02C C -0.1861(4) 0.2485(4) 0.3369(2) 0.0429(15) Uani 1 1 d . . . . .
H02C H -0.257225 0.260355 0.331563 0.051 Uiso 1 1 calc R U . . .
C02D C 0.7046(5) 0.1651(4) 0.4909(2) 0.0480(16) Uani 1 1 d . . . . .
H02B H 0.723816 0.124651 0.473711 0.058 Uiso 1 1 calc R U . . .
H02D H 0.702095 0.154394 0.527438 0.058 Uiso 1 1 calc R U . . .
C02E C -0.1549(4) 0.1905(3) 0.3178(2) 0.0419(14) Uani 1 1 d . . . . .
H02E H -0.204615 0.161814 0.299827 0.050 Uiso 1 1 calc R U . . .
C02F C 0.1303(5) -0.0048(3) 0.3905(2) 0.0417(14) Uani 1 1 d . . . . .
H02F H 0.132768 -0.045449 0.373116 0.050 Uiso 1 1 calc R U . . .
C02G C 0.7884(8) 0.2161(7) 0.4879(4) 0.094(4) Uani 1 1 d . . . . .
H02G H 0.857217 0.195481 0.497253 0.113 Uiso 1 1 calc R U . . .
H02H H 0.784155 0.232095 0.452150 0.113 Uiso 1 1 calc R U . . .
C02I C 0.7776(11) 0.2449(9) 0.1779(9) 0.205(12) Uani 1 1 d . . . . .
H02K H 0.768626 0.249366 0.214584 0.246 Uiso 1 1 calc R U . . .
H02L H 0.716696 0.220502 0.160909 0.246 Uiso 1 1 calc R U . . .
Cl7 Cl 0.56197(10) 0.23479(6) 0.22985(5) 0.0325(3) Uani 1 1 d . . . . .
C1 C 0.7796(12) 0.2684(6) 0.5200(6) 0.130(5) Uani 1 1 d . . . . .
H1A H 0.722607 0.296664 0.505014 0.195 Uiso 1 1 calc R U . . .
H1B H 0.844432 0.293370 0.524415 0.195 Uiso 1 1 calc R U . . .
H1C H 0.765468 0.252367 0.553518 0.195 Uiso 1 1 calc R U . . .

loop_
_atom_site_aniso_label
_atom_site_aniso_U_11
_atom_site_aniso_U_22
_atom_site_aniso_U_33
_atom_site_aniso_U_23
_atom_site_aniso_U_13
_atom_site_aniso_U_12
Os01 0.02219(12) 0.02386(12) 0.01084(11) -0.00067(8) 0.00192(7) 0.00141(8)
Cl6 0.0266(6) 0.0303(6) 0.0157(5) 0.0003(4) 0.0065(4) 0.0011(5)
P003 0.0284(6) 0.0252(6) 0.0127(5) -0.0008(5) 0.0010(4) 0.0027(5)
P005 0.0212(6) 0.0277(6) 0.0123(5) -0.0012(5) 0.0009(4) 0.0009(5)
P006 0.0241(6) 0.0254(6) 0.0146(5) -0.0006(5) 0.0028(4) -0.0001(5)
Cl4 0.0327(7) 0.0551(9) 0.0482(8) -0.0094(7) 0.0031(6) 0.0036(6)
Cl 0.0526(9) 0.0619(10) 0.0309(7) -0.0013(7) -0.0032(6) -0.0052(7)
Cl1 0.0428(8) 0.0442(8) 0.0604(9) -0.0054(7) 0.0042(7) -0.0152(7)
Cl5 0.0728(12) 0.135(2) 0.0309(8) 0.0286(10) 0.0183(8) 0.0614(13)
Cl3 0.0705(12) 0.0921(15) 0.0516(10) -0.0186(10) -0.0081(9) 0.0246(11)
Cl2 0.0622(12) 0.0632(12) 0.1161(18) 0.0033(12) 0.0285(12) 0.0060(10)
O00D 0.0268(18) 0.0262(18) 0.0203(16) 0.0023(14) 0.0082(13) -0.0006(14)
O00E 0.035(2) 0.041(2) 0.0234(17) -0.0028(16) -0.0035(15) 0.0070(17)
F00F 0.067(2) 0.0348(19) 0.050(2) 0.0206(16) 0.0114(18) 0.0045(17)
O00G 0.0266(19) 0.041(2) 0.036(2) -0.0029(17) 0.0060(16) 0.0036(16)
N00H 0.025(2) 0.029(2) 0.0119(17) 0.0026(16) 0.0024(15) 0.0061(17)
N00I 0.027(2) 0.032(2) 0.0167(19) -0.0009(17) 0.0063(16) 0.0038(18)
C00J 0.023(2) 0.023(2) 0.013(2) 0.0004(18) 0.0026(17) -0.0028(19)
C00K 0.021(2) 0.037(3) 0.019(2) 0.003(2) 0.0030(18) -0.001(2)
C00L 0.026(2) 0.035(3) 0.022(2) 0.002(2) -0.0026(19) -0.003(2)
C00M 0.022(2) 0.029(3) 0.023(2) -0.005(2) 0.0006(19) 0.003(2)
C00N 0.029(3) 0.027(3) 0.018(2) -0.0040(19) 0.0072(19) -0.006(2)
C00O 0.027(2) 0.032(3) 0.015(2) -0.0019(19) 0.0006(18) 0.002(2)
C00P 0.030(3) 0.027(3) 0.0087(19) -0.0029(18) -0.0010(17) 0.003(2)
C00Q 0.037(3) 0.031(3) 0.021(2) -0.006(2) 0.010(2) -0.007(2)
C00R 0.032(3) 0.030(3) 0.017(2) -0.002(2) -0.0007(19) -0.005(2)
C00S 0.026(3) 0.037(3) 0.024(2) 0.002(2) 0.006(2) -0.001(2)
C00T 0.035(3) 0.032(3) 0.020(2) 0.004(2) -0.003(2) -0.002(2)
C00U 0.032(3) 0.033(3) 0.031(3) -0.001(2) 0.000(2) 0.008(2)
C00V 0.031(3) 0.035(3) 0.012(2) -0.0002(19) -0.0011(18) 0.006(2)
C00W 0.031(3) 0.025(3) 0.024(2) -0.003(2) 0.000(2) -0.001(2)
C00X 0.024(2) 0.026(3) 0.016(2) -0.0022(19) -0.0001(18) 0.0009(19)
C00Y 0.029(3) 0.023(3) 0.027(3) -0.001(2) -0.002(2) -0.001(2)
C00Z 0.023(2) 0.028(3) 0.019(2) -0.003(2) 0.0024(18) -0.005(2)
C010 0.032(3) 0.030(3) 0.022(2) -0.006(2) 0.004(2) -0.005(2)
C011 0.032(3) 0.026(3) 0.029(3) -0.007(2) 0.012(2) -0.001(2)
C012 0.034(3) 0.027(3) 0.020(2) 0.005(2) 0.006(2) 0.000(2)
C013 0.022(2) 0.021(2) 0.019(2) -0.0063(18) 0.0005(18) -0.0002(19)
C014 0.036(3) 0.032(3) 0.031(3) -0.002(2) 0.006(2) -0.002(2)
C015 0.033(3) 0.030(3) 0.020(2) 0.001(2) 0.001(2) 0.003(2)
C016 0.025(2) 0.029(3) 0.013(2) -0.0042(18) 0.0070(18) 0.002(2)
C017 0.026(2) 0.023(2) 0.020(2) -0.0011(19) 0.0025(19) -0.0056(19)
C018 0.037(3) 0.039(3) 0.023(2) 0.008(2) 0.006(2) 0.005(2)
C019 0.043(3) 0.025(3) 0.022(2) -0.002(2) 0.003(2) -0.002(2)
C01A 0.029(3) 0.033(3) 0.021(2) -0.002(2) 0.005(2) 0.000(2)
C01B 0.035(3) 0.037(3) 0.015(2) -0.002(2) 0.004(2) -0.006(2)
C01C 0.035(3) 0.056(4) 0.027(3) 0.004(3) 0.004(2) 0.020(3)
C01D 0.028(3) 0.027(3) 0.021(2) 0.002(2) 0.0037(19) 0.005(2)
C01E 0.034(3) 0.030(3) 0.019(2) 0.001(2) 0.000(2) 0.004(2)
C01F 0.029(3) 0.036(3) 0.021(2) -0.003(2) 0.004(2) 0.005(2)
C01G 0.041(3) 0.032(3) 0.023(2) -0.002(2) 0.002(2) -0.006(2)
C01H 0.031(3) 0.030(3) 0.019(2) -0.003(2) -0.0019(19) 0.001(2)
C01I 0.031(3) 0.039(3) 0.029(3) -0.001(2) 0.000(2) -0.005(2)
C01J 0.037(3) 0.035(3) 0.034(3) 0.013(2) -0.002(2) 0.000(2)
C01K 0.025(2) 0.030(3) 0.017(2) -0.0028(19) 0.0014(18) -0.004(2)
C01L 0.023(2) 0.028(3) 0.015(2) -0.0006(18) 0.0007(18) 0.0000(19)
C01M 0.030(3) 0.050(4) 0.037(3) 0.007(3) 0.003(2) 0.008(3)
C01N 0.045(3) 0.031(3) 0.024(2) -0.001(2) 0.002(2) 0.011(2)
C01O 0.024(3) 0.044(3) 0.024(2) -0.003(2) 0.000(2) 0.002(2)
C01P 0.044(3) 0.035(3) 0.015(2) 0.002(2) 0.009(2) 0.002(2)
C01Q 0.036(3) 0.035(3) 0.027(3) 0.000(2) 0.000(2) -0.001(2)
C01R 0.027(3) 0.031(3) 0.017(2) -0.001(2) 0.0009(19) 0.003(2)
C01S 0.040(3) 0.027(3) 0.014(2) 0.0030(19) 0.005(2) 0.004(2)
C01T 0.040(3) 0.028(3) 0.052(3) 0.003(3) 0.009(3) 0.000(2)
C01U 0.037(3) 0.044(3) 0.041(3) 0.007(3) 0.009(3) 0.010(3)
C01V 0.032(3) 0.036(3) 0.031(3) 0.004(2) -0.001(2) -0.005(2)
C01W 0.045(3) 0.045(4) 0.030(3) 0.009(3) 0.006(2) -0.011(3)
C01X 0.026(3) 0.038(3) 0.042(3) -0.005(3) 0.008(2) -0.001(2)
C01Y 0.047(3) 0.030(3) 0.026(3) 0.002(2) 0.004(2) 0.001(2)
C01Z 0.044(4) 0.081(5) 0.027(3) -0.012(3) -0.006(3) 0.016(3)
C020 0.033(3) 0.030(3) 0.035(3) 0.000(2) -0.002(2) 0.007(2)
C021 0.021(3) 0.043(3) 0.035(3) -0.005(2) -0.002(2) 0.002(2)
C022 0.039(3) 0.036(3) 0.023(2) -0.001(2) 0.003(2) 0.006(2)
C023 0.033(3) 0.034(3) 0.019(2) -0.005(2) 0.007(2) -0.004(2)
C024 0.048(4) 0.036(3) 0.037(3) -0.006(3) 0.000(3) -0.007(3)
C025 0.041(3) 0.037(3) 0.026(3) -0.006(2) 0.011(2) 0.000(2)
C026 0.059(4) 0.050(4) 0.018(2) -0.008(2) 0.005(2) 0.006(3)
C027 0.036(3) 0.058(4) 0.023(3) -0.009(3) -0.004(2) 0.015(3)
C028 0.061(4) 0.030(3) 0.032(3) 0.003(2) 0.008(3) -0.001(3)
C029 0.047(4) 0.035(3) 0.047(4) 0.017(3) 0.000(3) -0.010(3)
C02A 0.052(4) 0.034(3) 0.030(3) -0.001(2) 0.005(3) 0.017(3)
C02B 0.040(3) 0.044(3) 0.025(3) -0.003(2) 0.003(2) 0.007(3)
C02C 0.021(3) 0.060(4) 0.047(3) 0.009(3) 0.004(2) 0.000(3)
C02D 0.037(3) 0.060(4) 0.041(3) -0.006(3) -0.015(3) 0.000(3)
C02E 0.028(3) 0.057(4) 0.039(3) 0.002(3) -0.002(2) -0.010(3)
C02F 0.047(4) 0.029(3) 0.050(3) -0.001(3) 0.009(3) -0.005(3)
C02G 0.075(6) 0.137(10) 0.067(6) -0.037(6) -0.002(5) -0.047(6)
C02I 0.105(10) 0.162(14) 0.38(3) 0.152(18) 0.163(16) 0.084(10)
Cl7 0.0400(7) 0.0338(7) 0.0255(6) -0.0003(5) 0.0112(5) 0.0048(5)
C1 0.140(12) 0.082(9) 0.151(13) 0.023(8) -0.038(10) -0.009(8)

loop_
_atom_type_symbol
_atom_type_description
_atom_type_scat_dispersion_real
_atom_type_scat_dispersion_imag
_atom_type_scat_source
C C 0.0181 0.0091 'International Tables Vol C Tables 4.2.6.8 and 6.1.1.4'
H H 0.0000 0.0000 'International Tables Vol C Tables 4.2.6.8 and 6.1.1.4'
Cl Cl 0.3639 0.7018 'International Tables Vol C Tables 4.2.6.8 and 6.1.1.4'
F F 0.0727 0.0534 'International Tables Vol C Tables 4.2.6.8 and 6.1.1.4'
N N 0.0311 0.0180 'International Tables Vol C Tables 4.2.6.8 and 6.1.1.4'
O O 0.0492 0.0322 'International Tables Vol C Tables 4.2.6.8 and 6.1.1.4'
Os Os -4.9801 6.2216 'International Tables Vol C Tables 4.2.6.8 and 6.1.1.4'
P P 0.2955 0.4335 'International Tables Vol C Tables 4.2.6.8 and 6.1.1.4'

loop_
_geom_angle_atom_site_label_1
_geom_angle_atom_site_label_2
_geom_angle_atom_site_label_3
_geom_angle
_geom_angle_site_symmetry_1
_geom_angle_site_symmetry_3
_geom_angle_publ_flag
P005 Os01 Cl6 82.28(4) . . ?
P006 Os01 Cl6 87.04(4) . . ?
P006 Os01 P005 166.84(4) . . ?
N00H Os01 Cl6 99.69(10) . . ?
N00H Os01 P005 91.56(12) . . ?
N00H Os01 P006 97.83(12) . . ?
C013 Os01 Cl6 174.85(14) . . ?
C013 Os01 P005 92.72(14) . . ?
C013 Os01 P006 98.08(14) . . ?
C013 Os01 N00H 79.14(17) . . ?
C013 Os01 C01L 78.74(19) . . ?
C01L Os01 Cl6 102.43(13) . . ?
C01L Os01 P005 90.46(14) . . ?
C01L Os01 P006 84.33(14) . . ?
C01L Os01 N00H 157.86(16) . . ?
C00V P003 C01S 108.5(2) . . ?
C00X P003 C00V 109.3(2) . . ?
C00X P003 C01D 112.7(2) . . ?
C00X P003 C01S 112.7(2) . . ?
C01D P003 C00V 106.5(2) . . ?
C01D P003 C01S 106.9(2) . . ?
C00M P005 Os01 120.28(16) . . ?
C00P P005 Os01 114.11(16) . . ?
C00P P005 C00M 101.4(2) . . ?
C00P P005 C00Z 103.0(2) . . ?
C00Z P005 Os01 113.84(16) . . ?
C00Z P005 C00M 101.9(2) . . ?
C00K P006 Os01 118.35(18) . . ?
C00K P006 C00L 98.6(2) . . ?
C00L P006 Os01 121.85(16) . . ?
C017 P006 Os01 108.10(16) . . ?
C017 P006 C00K 104.1(2) . . ?
C017 P006 C00L 103.6(2) . . ?
C00J O00D H00D 109.5 . . ?
C00Y O00E C02D 114.7(4) . . ?
N00I N00H Os01 110.6(3) . . ?
N00I N00H C01R 114.5(4) . . ?
C01R N00H Os01 129.4(3) . . ?
N00H N00I C00Y 123.6(4) . . ?
N00H N00I C016 117.2(4) . . ?
C016 N00I C00Y 118.3(4) . . ?
O00D C00J H00J 109.1 . . ?
O00D C00J C00X 110.0(4) . . ?
O00D C00J C013 114.0(4) . . ?
C00X C00J H00J 109.1 . . ?
C00X C00J C013 105.2(4) . . ?
C013 C00J H00J 109.1 . . ?
C00S C00K P006 122.7(4) . . ?
C00S C00K C01I 118.5(5) . . ?
C01I C00K P006 118.8(4) . . ?
C014 C00L P006 123.9(4) . . ?
C014 C00L C01G 118.8(5) . . ?
C01G C00L P006 116.9(4) . . ?
C010 C00M P005 119.1(4) . . ?
C01O C00M P005 122.5(4) . . ?
C01O C00M C010 118.1(5) . . ?
C00R C00N H00N 119.8 . . ?
C017 C00N H00N 119.8 . . ?
C017 C00N C00R 120.4(5) . . ?
C00P C00O H00O 119.6 . . ?
C01F C00O H00O 119.6 . . ?
C01F C00O C00P 120.8(5) . . ?
C00O C00P P005 118.8(4) . . ?
C00O C00P C01A 118.8(5) . . ?
C01A C00P P005 122.4(4) . . ?
C00R C00Q H00Q 119.8 . . ?
C011 C00Q H00Q 119.8 . . ?
C011 C00Q C00R 120.3(4) . . ?
C00N C00R H00R 120.1 . . ?
C00Q C00R C00N 119.8(5) . . ?
C00Q C00R H00R 120.1 . . ?
C00K C00S H00S 119.8 . . ?
C01U C00S C00K 120.4(5) . . ?
C01U C00S H00S 119.8 . . ?
C01B C00T H00T 120.4 . . ?
C01B C00T C01H 119.2(5) . . ?
C01H C00T H00T 120.4 . . ?
C00V C00U H00U 120.0 . . ?
C00V C00U C01M 120.0(5) . . ?
C01M C00U H00U 120.0 . . ?
C00U C00V P003 120.2(4) . . ?
C022 C00V P003 120.0(4) . . ?
C022 C00V C00U 119.8(5) . . ?
C011 C00W H00W 119.8 . . ?
C011 C00W C017 120.4(5) . . ?
C017 C00W H00W 119.8 . . ?
C00J C00X P003 119.1(3) . . ?
C01L C00X P003 123.6(4) . . ?
C01L C00X C00J 117.3(4) . . ?
O00E C00Y N00I 110.7(4) . . ?
O00G C00Y O00E 127.0(5) . . ?
O00G C00Y N00I 122.2(4) . . ?
C01H C00Z P005 118.3(4) . . ?
C01K C00Z P005 122.7(4) . . ?
C01K C00Z C01H 119.0(4) . . ?
C00M C010 H010 119.8 . . ?
C025 C010 C00M 120.3(5) . . ?
C025 C010 H010 119.8 . . ?
C00Q C011 C00W 119.9(5) . . ?
C00Q C011 H011 120.0 . . ?
C00W C011 H011 120.0 . . ?
C01P C012 H012 120.2 . . ?
C01P C012 C01S 119.5(5) . . ?
C01S C012 H012 120.2 . . ?
C00J C013 Os01 120.1(3) . . ?
C016 C013 Os01 116.2(3) . . ?
C016 C013 C00J 123.7(4) . . ?
C00L C014 H014 119.6 . . ?
C02F C014 C00L 120.8(5) . . ?
C02F C014 H014 119.6 . . ?
C01R C015 H015 119.7 . . ?
C020 C015 H015 119.7 . . ?
C020 C015 C01R 120.7(5) . . ?
N00I C016 H016 122.5 . . ?
C013 C016 N00I 115.0(4) . . ?
C013 C016 H016 122.5 . . ?
C00N C017 P006 121.5(4) . . ?
C00N C017 C00W 119.1(4) . . ?
C00W C017 P006 119.0(4) . . ?
C01E C018 H018 120.5 . . ?
C01J C018 H018 120.5 . . ?
C01J C018 C01E 119.0(5) . . ?
C01A C019 H019 119.8 . . ?
C01N C019 H019 119.8 . . ?
C01N C019 C01A 120.5(5) . . ?
C00P C01A H01A 119.8 . . ?
C019 C01A C00P 120.3(5) . . ?
C019 C01A H01A 119.8 . . ?
C00T C01B H01B 119.7 . . ?
C023 C01B C00T 120.5(4) . . ?
C023 C01B H01B 119.7 . . ?
C01M C01C H01C 119.5 . . ?
C02A C01C H01C 119.5 . . ?
C02A C01C C01M 121.0(5) . . ?
C01Q C01D P003 119.7(4) . . ?
C01Q C01D C01Y 119.3(5) . . ?
C01Y C01D P003 120.9(4) . . ?
C018 C01E H01E 120.0 . . ?
C018 C01E C01R 120.1(5) . . ?
C01R C01E H01E 120.0 . . ?
C00O C01F H01F 120.4 . . ?
C00O C01F C01N 119.2(5) . . ?
C01N C01F H01F 120.4 . . ?
C00L C01G H01G 120.1 . . ?
C01W C01G C00L 119.9(5) . . ?
C01W C01G H01G 120.1 . . ?
C00T C01H C00Z 120.4(5) . . ?
C00T C01H H01H 119.8 . . ?
C00Z C01H H01H 119.8 . . ?
C00K C01I H01I 119.8 . . ?
C02E C01I C00K 120.4(6) . . ?
C02E C01I H01I 119.8 . . ?
F00F C01J C018 118.1(5) . . ?
F00F C01J C020 119.1(5) . . ?
C018 C01J C020 122.7(5) . . ?
C00Z C01K H01K 119.4 . . ?
C00Z C01K C023 121.2(5) . . ?
C023 C01K H01K 119.4 . . ?
Os01 C01L H01L 121.5 . . ?
C00X C01L Os01 116.9(4) . . ?
C00X C01L H01L 121.5 . . ?
C00U C01M H01M 120.2 . . ?
C01C C01M C00U 119.6(6) . . ?
C01C C01M H01M 120.2 . . ?
C019 C01N C01F 120.4(5) . . ?
C019 C01N H01N 119.8 . . ?
C01F C01N H01N 119.8 . . ?
C00M C01O H01O 119.3 . . ?
C021 C01O C00M 121.5(5) . . ?
C021 C01O H01O 119.3 . . ?
C012 C01P H01P 119.6 . . ?
C012 C01P C026 120.8(5) . . ?
C026 C01P H01P 119.6 . . ?
C01D C01Q H01Q 119.9 . . ?
C024 C01Q C01D 120.2(5) . . ?
C024 C01Q H01Q 119.9 . . ?
C015 C01R N00H 122.0(4) . . ?
C01E C01R N00H 118.4(4) . . ?
C01E C01R C015 119.5(5) . . ?
C012 C01S P003 119.2(4) . . ?
C027 C01S P003 121.2(4) . . ?
C027 C01S C012 119.7(5) . . ?
C024 C01T H01T 119.9 . . ?
C028 C01T H01T 119.9 . . ?
C028 C01T C024 120.2(6) . . ?
C00S C01U H01U 119.7 . . ?
C02C C01U C00S 120.5(6) . . ?
C02C C01U H01U 119.7 . . ?
Cl C01V Cl1 111.4(3) . . ?
Cl C01V H01D 109.4 . . ?
Cl C01V H01J 109.4 . . ?
Cl1 C01V H01D 109.4 . . ?
Cl1 C01V H01J 109.4 . . ?
H01D C01V H01J 108.0 . . ?
C01G C01W H01W 119.6 . . ?
C029 C01W C01G 120.8(5) . . ?
C029 C01W H01W 119.6 . . ?
C021 C01X H01X 120.2 . . ?
C021 C01X C025 119.7(5) . . ?
C025 C01X H01X 120.2 . . ?
C01D C01Y H01Y 120.2 . . ?
C028 C01Y C01D 119.7(5) . . ?
C028 C01Y H01Y 120.2 . . ?
C026 C01Z H01Z 120.0 . . ?
C026 C01Z C027 120.1(6) . . ?
C027 C01Z H01Z 120.0 . . ?
C015 C020 H020 121.0 . . ?
C01J C020 C015 118.0(5) . . ?
C01J C020 H020 121.0 . . ?
C01O C021 H021 120.1 . . ?
C01X C021 C01O 119.8(5) . . ?
C01X C021 H021 120.1 . . ?
C00V C022 H022 120.2 . . ?
C00V C022 C02A 119.6(6) . . ?
C02A C022 H022 120.2 . . ?
C01B C023 C01K 119.7(5) . . ?
C01B C023 H023 120.1 . . ?
C01K C023 H023 120.1 . . ?
C01Q C024 C01T 120.2(5) . . ?
C01Q C024 H024 119.9 . . ?
C01T C024 H024 119.9 . . ?
C010 C025 H025 119.7 . . ?
C01X C025 C010 120.6(5) . . ?
C01X C025 H025 119.7 . . ?
C01P C026 C01Z 119.7(5) . . ?
C01P C026 H026 120.1 . . ?
C01Z C026 H026 120.1 . . ?
C01S C027 C01Z 120.2(5) . . ?
C01S C027 H027 119.9 . . ?
C01Z C027 H027 119.9 . . ?
C01T C028 C01Y 120.5(5) . . ?
C01T C028 H028 119.8 . . ?
C01Y C028 H028 119.8 . . ?
C01W C029 H029 120.3 . . ?
C01W C029 C02F 119.5(5) . . ?
C02F C029 H029 120.3 . . ?
C01C C02A C022 120.0(6) . . ?
C01C C02A H02A 120.0 . . ?
C022 C02A H02A 120.0 . . ?
Cl4 C02B H02I 109.0 . . ?
Cl4 C02B H02J 109.0 . . ?
Cl5 C02B Cl4 112.8(3) . . ?
Cl5 C02B H02I 109.0 . . ?
Cl5 C02B H02J 109.0 . . ?
H02I C02B H02J 107.8 . . ?
C01U C02C H02C 119.9 . . ?
C02E C02C C01U 120.2(6) . . ?
C02E C02C H02C 119.9 . . ?
O00E C02D H02B 108.7 . . ?
O00E C02D H02D 108.7 . . ?
O00E C02D C02G 114.3(7) . . ?
H02B C02D H02D 107.6 . . ?
C02G C02D H02B 108.7 . . ?
C02G C02D H02D 108.7 . . ?
C01I C02E H02E 120.1 . . ?
C02C C02E C01I 119.9(6) . . ?
C02C C02E H02E 120.1 . . ?
C014 C02F C029 120.3(6) . . ?
C014 C02F H02F 119.9 . . ?
C029 C02F H02F 119.9 . . ?
C02D C02G H02G 109.1 . . ?
C02D C02G H02H 109.1 . . ?
H02G C02G H02H 107.9 . . ?
C1 C02G C02D 112.3(10) . . ?
C1 C02G H02G 109.1 . . ?
C1 C02G H02H 109.1 . . ?
Cl3 C02I Cl2 119.0(7) . . ?
Cl3 C02I H02K 107.6 . . ?
Cl3 C02I H02L 107.6 . . ?
Cl2 C02I H02K 107.6 . . ?
Cl2 C02I H02L 107.6 . . ?
H02K C02I H02L 107.0 . . ?
C02G C1 H1A 109.5 . . ?
C02G C1 H1B 109.5 . . ?
C02G C1 H1C 109.5 . . ?
H1A C1 H1B 109.5 . . ?
H1A C1 H1C 109.5 . . ?
H1B C1 H1C 109.5 . . ?

loop_
_geom_bond_atom_site_label_1
_geom_bond_atom_site_label_2
_geom_bond_distance
_geom_bond_site_symmetry_2
_geom_bond_publ_flag
Os01 Cl6 2.5136(10) . ?
Os01 P005 2.4448(12) . ?
Os01 P006 2.3866(12) . ?
Os01 N00H 2.088(4) . ?
Os01 C013 1.954(5) . ?
Os01 C01L 2.070(5) . ?
P003 C00V 1.806(5) . ?
P003 C00X 1.779(5) . ?
P003 C01D 1.794(5) . ?
P003 C01S 1.812(5) . ?
P005 C00M 1.842(5) . ?
P005 C00P 1.837(5) . ?
P005 C00Z 1.838(5) . ?
P006 C00K 1.832(5) . ?
P006 C00L 1.843(6) . ?
P006 C017 1.826(5) . ?
Cl4 C02B 1.768(6) . ?
Cl C01V 1.762(5) . ?
Cl1 C01V 1.764(6) . ?
Cl5 C02B 1.747(5) . ?
Cl3 C02I 1.649(11) . ?
Cl2 C02I 1.708(14) . ?
O00D H00D 0.8400 . ?
O00D C00J 1.439(6) . ?
O00E C00Y 1.328(6) . ?
O00E C02D 1.463(7) . ?
F00F C01J 1.360(7) . ?
O00G C00Y 1.195(6) . ?
N00H N00I 1.369(6) . ?
N00H C01R 1.406(7) . ?
N00I C00Y 1.432(7) . ?
N00I C016 1.373(6) . ?
C00J H00J 1.0000 . ?
C00J C00X 1.508(7) . ?
C00J C013 1.527(6) . ?
C00K C00S 1.389(8) . ?
C00K C01I 1.407(8) . ?
C00L C014 1.383(8) . ?
C00L C01G 1.405(7) . ?
C00M C010 1.398(7) . ?
C00M C01O 1.390(7) . ?
C00N H00N 0.9500 . ?
C00N C00R 1.404(7) . ?
C00N C017 1.380(7) . ?
C00O H00O 0.9500 . ?
C00O C00P 1.396(7) . ?
C00O C01F 1.386(8) . ?
C00P C01A 1.398(8) . ?
C00Q H00Q 0.9500 . ?
C00Q C00R 1.381(8) . ?
C00Q C011 1.380(8) . ?
C00R H00R 0.9500 . ?
C00S H00S 0.9500 . ?
C00S C01U 1.384(8) . ?
C00T H00T 0.9500 . ?
C00T C01B 1.395(8) . ?
C00T C01H 1.399(7) . ?
C00U H00U 0.9500 . ?
C00U C00V 1.396(8) . ?
C00U C01M 1.399(8) . ?
C00V C022 1.390(8) . ?
C00W H00W 0.9500 . ?
C00W C011 1.392(7) . ?
C00W C017 1.400(7) . ?
C00X C01L 1.353(7) . ?
C00Z C01H 1.400(8) . ?
C00Z C01K 1.380(7) . ?
C010 H010 0.9500 . ?
C010 C025 1.388(8) . ?
C011 H011 0.9500 . ?
C012 H012 0.9500 . ?
C012 C01P 1.383(7) . ?
C012 C01S 1.407(7) . ?
C013 C016 1.372(7) . ?
C014 H014 0.9500 . ?
C014 C02F 1.382(8) . ?
C015 H015 0.9500 . ?
C015 C01R 1.395(8) . ?
C015 C020 1.387(8) . ?
C016 H016 0.9500 . ?
C018 H018 0.9500 . ?
C018 C01E 1.380(8) . ?
C018 C01J 1.372(9) . ?
C019 H019 0.9500 . ?
C019 C01A 1.380(8) . ?
C019 C01N 1.374(8) . ?
C01A H01A 0.9500 . ?
C01B H01B 0.9500 . ?
C01B C023 1.378(8) . ?
C01C H01C 0.9500 . ?
C01C C01M 1.378(9) . ?
C01C C02A 1.372(9) . ?
C01D C01Q 1.396(8) . ?
C01D C01Y 1.399(7) . ?
C01E H01E 0.9500 . ?
C01E C01R 1.392(7) . ?
C01F H01F 0.9500 . ?
C01F C01N 1.396(8) . ?
C01G H01G 0.9500 . ?
C01G C01W 1.389(8) . ?
C01H H01H 0.9500 . ?
C01I H01I 0.9500 . ?
C01I C02E 1.394(8) . ?
C01J C020 1.377(8) . ?
C01K H01K 0.9500 . ?
C01K C023 1.390(7) . ?
C01L H01L 0.9500 . ?
C01M H01M 0.9500 . ?
C01N H01N 0.9500 . ?
C01O H01O 0.9500 . ?
C01O C021 1.388(8) . ?
C01P H01P 0.9500 . ?
C01P C026 1.388(9) . ?
C01Q H01Q 0.9500 . ?
C01Q C024 1.375(9) . ?
C01S C027 1.389(8) . ?
C01T H01T 0.9500 . ?
C01T C024 1.390(9) . ?
C01T C028 1.369(9) . ?
C01U H01U 0.9500 . ?
C01U C02C 1.383(10) . ?
C01V H01D 0.9900 . ?
C01V H01J 0.9900 . ?
C01W H01W 0.9500 . ?
C01W C029 1.374(10) . ?
C01X H01X 0.9500 . ?
C01X C021 1.381(8) . ?
C01X C025 1.382(8) . ?
C01Y H01Y 0.9500 . ?
C01Y C028 1.389(9) . ?
C01Z H01Z 0.9500 . ?
C01Z C026 1.389(9) . ?
C01Z C027 1.391(8) . ?
C020 H020 0.9500 . ?
C021 H021 0.9500 . ?
C022 H022 0.9500 . ?
C022 C02A 1.406(8) . ?
C023 H023 0.9500 . ?
C024 H024 0.9500 . ?
C025 H025 0.9500 . ?
C026 H026 0.9500 . ?
C027 H027 0.9500 . ?
C028 H028 0.9500 . ?
C029 H029 0.9500 . ?
C029 C02F 1.390(9) . ?
C02A H02A 0.9500 . ?
C02B H02I 0.9900 . ?
C02B H02J 0.9900 . ?
C02C H02C 0.9500 . ?
C02C C02E 1.369(10) . ?
C02D H02B 0.9900 . ?
C02D H02D 0.9900 . ?
C02D C02G 1.520(12) . ?
C02E H02E 0.9500 . ?
C02F H02F 0.9500 . ?
C02G H02G 0.9900 . ?
C02G H02H 0.9900 . ?
C02G C1 1.376(18) . ?
C02I H02K 0.9900 . ?
C02I H02L 0.9900 . ?
C1 H1A 0.9800 . ?
C1 H1B 0.9800 . ?
C1 H1C 0.9800 . ?

loop_
_geom_torsion_atom_site_label_1
_geom_torsion_atom_site_label_2
_geom_torsion_atom_site_label_3
_geom_torsion_atom_site_label_4
_geom_torsion
_geom_torsion_site_symmetry_1
_geom_torsion_site_symmetry_2
_geom_torsion_site_symmetry_3
_geom_torsion_site_symmetry_4
_geom_torsion_publ_flag
Os01 P005 C00M C010 53.6(5) . . . . ?
Os01 P005 C00M C01O -133.2(4) . . . . ?
Os01 P005 C00P C00O 35.2(4) . . . . ?
Os01 P005 C00P C01A -145.1(3) . . . . ?
Os01 P005 C00Z C01H 57.8(4) . . . . ?
Os01 P005 C00Z C01K -122.5(4) . . . . ?
Os01 P006 C00K C00S -11.2(5) . . . . ?
Os01 P006 C00K C01I 172.7(3) . . . . ?
Os01 P006 C00L C014 -124.9(4) . . . . ?
Os01 P006 C00L C01G 61.4(5) . . . . ?
Os01 P006 C017 C00N -104.0(4) . . . . ?
Os01 P006 C017 C00W 68.8(4) . . . . ?
Os01 N00H N00I C00Y 160.0(4) . . . . ?
Os01 N00H N00I C016 -9.2(5) . . . . ?
Os01 N00H C01R C015 115.1(5) . . . . ?
Os01 N00H C01R C01E -60.4(6) . . . . ?
Os01 C013 C016 N00I 11.1(6) . . . . ?
P003 C00V C022 C02A -179.9(4) . . . . ?
P003 C00X C01L Os01 -176.0(3) . . . . ?
P003 C01D C01Q C024 -174.0(5) . . . . ?
P003 C01D C01Y C028 174.7(5) . . . . ?
P003 C01S C027 C01Z 179.4(6) . . . . ?
P005 C00M C010 C025 173.6(4) . . . . ?
P005 C00M C01O C021 -173.2(4) . . . . ?
P005 C00P C01A C019 -179.9(4) . . . . ?
P005 C00Z C01H C00T -179.8(4) . . . . ?
P005 C00Z C01K C023 -179.6(4) . . . . ?
P006 C00K C00S C01U -177.7(4) . . . . ?
P006 C00K C01I C02E 179.3(4) . . . . ?
P006 C00L C014 C02F -173.7(5) . . . . ?
P006 C00L C01G C01W 173.9(4) . . . . ?
O00D C00J C00X P003 45.2(5) . . . . ?
O00D C00J C00X C01L -133.9(4) . . . . ?
O00D C00J C013 Os01 135.5(3) . . . . ?
O00D C00J C013 C016 -44.3(6) . . . . ?
O00E C02D C02G C1 71.5(11) . . . . ?
F00F C01J C020 C015 -180.0(5) . . . . ?
N00H N00I C00Y O00E -25.8(7) . . . . ?
N00H N00I C00Y O00G 157.9(5) . . . . ?
N00H N00I C016 C013 -0.5(6) . . . . ?
N00I N00H C01R C015 -35.9(6) . . . . ?
N00I N00H C01R C01E 148.7(4) . . . . ?
C00J C00X C01L Os01 3.1(6) . . . . ?
C00J C013 C016 N00I -169.1(4) . . . . ?
C00K P006 C00L C014 103.8(5) . . . . ?
C00K P006 C00L C01G -69.9(4) . . . . ?
C00K P006 C017 C00N 22.7(5) . . . . ?
C00K P006 C017 C00W -164.5(4) . . . . ?
C00K C00S C01U C02C -1.2(8) . . . . ?
C00K C01I C02E C02C -1.6(9) . . . . ?
C00L P006 C00K C00S 122.3(4) . . . . ?
C00L P006 C00K C01I -53.8(4) . . . . ?
C00L P006 C017 C00N 125.4(4) . . . . ?
C00L P006 C017 C00W -61.7(4) . . . . ?
C00L C014 C02F C029 -0.3(9) . . . . ?
C00L C01G C01W C029 0.9(9) . . . . ?
C00M P005 C00P C00O 166.0(3) . . . . ?
C00M P005 C00P C01A -14.3(4) . . . . ?
C00M P005 C00Z C01H -73.2(4) . . . . ?
C00M P005 C00Z C01K 106.4(4) . . . . ?
C00M C010 C025 C01X -0.1(8) . . . . ?
C00M C01O C021 C01X -0.3(9) . . . . ?
C00O C00P C01A C019 -0.3(7) . . . . ?
C00O C01F C01N C019 0.0(7) . . . . ?
C00P P005 C00M C010 -73.3(4) . . . . ?
C00P P005 C00M C01O 99.9(5) . . . . ?
C00P P005 C00Z C01H -178.1(4) . . . . ?
C00P P005 C00Z C01K 1.6(5) . . . . ?
C00P C00O C01F C01N 0.0(7) . . . . ?
C00R C00N C017 P006 172.9(4) . . . . ?
C00R C00N C017 C00W 0.0(7) . . . . ?
C00R C00Q C011 C00W 0.0(8) . . . . ?
C00S C00K C01I C02E 3.0(8) . . . . ?
C00S C01U C02C C02E 2.7(9) . . . . ?
C00T C01B C023 C01K 2.3(8) . . . . ?
C00U C00V C022 C02A 0.3(7) . . . . ?
C00V P003 C00X C00J 172.0(4) . . . . ?
C00V P003 C00X C01L -8.9(5) . . . . ?
C00V P003 C01D C01Q 77.5(5) . . . . ?
C00V P003 C01D C01Y -98.0(5) . . . . ?
C00V P003 C01S C012 179.5(4) . . . . ?
C00V P003 C01S C027 0.6(5) . . . . ?
C00V C00U C01M C01C -1.5(8) . . . . ?
C00V C022 C02A C01C -1.1(8) . . . . ?
C00X P003 C00V C00U -60.6(4) . . . . ?
C00X P003 C00V C022 119.7(4) . . . . ?
C00X P003 C01D C01Q -42.3(5) . . . . ?
C00X P003 C01D C01Y 142.2(4) . . . . ?
C00X P003 C01S C012 -59.4(5) . . . . ?
C00X P003 C01S C027 121.8(5) . . . . ?
C00X C00J C013 Os01 14.8(5) . . . . ?
C00X C00J C013 C016 -165.0(4) . . . . ?
C00Y O00E C02D C02G 80.1(7) . . . . ?
C00Y N00I C016 C013 -170.3(4) . . . . ?
C00Z P005 C00M C010 -179.4(4) . . . . ?
C00Z P005 C00M C01O -6.2(5) . . . . ?
C00Z P005 C00P C00O -88.7(4) . . . . ?
C00Z P005 C00P C01A 91.0(4) . . . . ?
C00Z C01K C023 C01B -1.5(8) . . . . ?
C010 C00M C01O C021 0.1(8) . . . . ?
C011 C00Q C00R C00N 0.7(8) . . . . ?
C011 C00W C017 P006 -172.4(4) . . . . ?
C011 C00W C017 C00N 0.6(7) . . . . ?
C012 C01P C026 C01Z -1.1(10) . . . . ?
C012 C01S C027 C01Z 0.6(9) . . . . ?
C013 C00J C00X P003 168.5(3) . . . . ?
C013 C00J C00X C01L -10.6(6) . . . . ?
C014 C00L C01G C01W -0.1(8) . . . . ?
C016 N00I C00Y O00E 143.3(4) . . . . ?
C016 N00I C00Y O00G -33.1(7) . . . . ?
C017 P006 C00K C00S -131.2(4) . . . . ?
C017 P006 C00K C01I 52.7(4) . . . . ?
C017 P006 C00L C014 -3.1(5) . . . . ?
C017 P006 C00L C01G -176.8(4) . . . . ?
C017 C00N C00R C00Q -0.7(7) . . . . ?
C017 C00W C011 C00Q -0.6(8) . . . . ?
C018 C01E C01R N00H 177.1(5) . . . . ?
C018 C01E C01R C015 1.5(8) . . . . ?
C018 C01J C020 C015 1.9(8) . . . . ?
C01A C019 C01N C01F -0.1(7) . . . . ?
C01B C00T C01H C00Z 0.2(8) . . . . ?
C01D P003 C00V C00U 177.4(4) . . . . ?
C01D P003 C00V C022 -2.3(4) . . . . ?
C01D P003 C00X C00J -69.8(4) . . . . ?
C01D P003 C00X C01L 109.3(4) . . . . ?
C01D P003 C01S C012 64.9(5) . . . . ?
C01D P003 C01S C027 -113.9(5) . . . . ?
C01D C01Q C024 C01T -0.8(9) . . . . ?
C01D C01Y C028 C01T -0.5(9) . . . . ?
C01E C018 C01J F00F -179.4(5) . . . . ?
C01E C018 C01J C020 -1.3(9) . . . . ?
C01F C00O C00P P005 179.8(4) . . . . ?
C01F C00O C00P C01A 0.2(7) . . . . ?
C01G C00L C014 C02F -0.2(8) . . . . ?
C01G C01W C029 C02F -1.4(9) . . . . ?
C01H C00T C01B C023 -1.6(8) . . . . ?
C01H C00Z C01K C023 0.1(7) . . . . ?
C01I C00K C00S C01U -1.6(8) . . . . ?
C01J C018 C01E C01R -0.4(8) . . . . ?
C01K C00Z C01H C00T 0.5(8) . . . . ?
C01M C00U C00V P003 -178.8(4) . . . . ?
C01M C00U C00V C022 0.9(7) . . . . ?
C01M C01C C02A C022 0.5(8) . . . . ?
C01N C019 C01A C00P 0.2(7) . . . . ?
C01O C00M C010 C025 0.1(8) . . . . ?
C01P C012 C01S P003 -178.7(4) . . . . ?
C01P C012 C01S C027 0.1(8) . . . . ?
C01Q C01D C01Y C028 -0.9(8) . . . . ?
C01R N00H N00I C00Y -43.6(6) . . . . ?
C01R N00H N00I C016 147.2(4) . . . . ?
C01R C015 C020 C01J -0.8(8) . . . . ?
C01S P003 C00V C00U 62.6(4) . . . . ?
C01S P003 C00V C022 -117.1(4) . . . . ?
C01S P003 C00X C00J 51.3(4) . . . . ?
C01S P003 C00X C01L -129.6(4) . . . . ?
C01S P003 C01D C01Q -166.6(4) . . . . ?
C01S P003 C01D C01Y 17.8(5) . . . . ?
C01S C012 C01P C026 0.1(8) . . . . ?
C01U C02C C02E C01I -1.3(9) . . . . ?
C01W C029 C02F C014 1.1(10) . . . . ?
C01Y C01D C01Q C024 1.6(8) . . . . ?
C020 C015 C01R N00H -176.3(5) . . . . ?
C020 C015 C01R C01E -0.9(8) . . . . ?
C021 C01X C025 C010 -0.1(9) . . . . ?
C024 C01T C028 C01Y 1.3(10) . . . . ?
C025 C01X C021 C01O 0.3(9) . . . . ?
C026 C01Z C027 C01S -1.6(11) . . . . ?
C027 C01Z C026 C01P 1.8(11) . . . . ?
C028 C01T C024 C01Q -0.6(9) . . . . ?
C02A C01C C01M C00U 0.8(8) . . . . ?
C02D O00E C00Y O00G -1.5(8) . . . . ?
C02D O00E C00Y N00I -177.6(5) . . . . ?
